data_7050613
loop_
_publ_author_name
'Pringle, Jennifer M.'
'Golding, Jake'
'Baranyai, Krisztian'
'Forsyth, Craig M.'
'Deacon, Glen B.'
'Scott, Janet L.'
'MacFarlane, Douglas R.'

_publ_section_title
;
 The effect of anion fluorination in ionic liquids?physical properties
 of a range of bis(methanesulfonyl)amide salts
;
_journal_issue 10
_journal_name_full 'New Journal of Chemistry'
_journal_page_first 1504
_journal_paper_doi 10.1039/b304072k
_journal_volume 27
_journal_year 2003
_chemical_formula_sum 'C8 H20 N2 O4 S2'
_chemical_formula_weight 272.38
_chemical_name_common p11(NMes2)
_chemical_name_systematic
;
N,N-dimethylpyrrolidinium dbis(methylsunphonyl)amide
;
_space_group_IT_number 14
_symmetry_cell_setting monoclinic
_symmetry_space_group_name_Hall '-P 2yn'
_symmetry_space_group_name_H-M 'P 1 21/n 1'
_atom_sites_solution_hydrogens geom
_atom_sites_solution_primary direct
_atom_sites_solution_secondary difmap
_audit_creation_method SHELXL-97
_cell_angle_alpha 90.00
_cell_angle_beta 95.159(1)
_cell_angle_gamma 90.00
_cell_formula_units_Z 4
_cell_length_a 8.2308(1)
_cell_length_b 10.5652(1)
_cell_length_c 14.6405(2)
_cell_measurement_reflns_used 18383
_cell_measurement_temperature 123(2)
_cell_measurement_theta_max 28.29
_cell_measurement_theta_min 2.79
_cell_volume 1267.98(3)
_computing_cell_refinement DENZO-SMN
_computing_data_collection 'Nonius Collect'
_computing_data_reduction 'X -Seed'
_computing_molecular_graphics 'X-Seed / POV-Ray'
_computing_publication_material 'Microsoft Office 2000'
_computing_structure_refinement 'SHELXL-97 (Sheldrick, 1997)'
_computing_structure_solution 'SHELXS-97 (Sheldrick, 1990)'
_diffrn_ambient_temperature 173(2)
_diffrn_measured_fraction_theta_full 0.998
_diffrn_measured_fraction_theta_max 0.988
_diffrn_measurement_device_type 'Nonius Kappa CCD'
_diffrn_measurement_method 'psi and omega scans'
_diffrn_radiation_monochromator graphite
_diffrn_radiation_source 'fine-focus sealed tube'
_diffrn_radiation_type MoK\a
_diffrn_radiation_wavelength 0.71073
_diffrn_reflns_av_R_equivalents 0.0429
_diffrn_reflns_av_sigmaI/netI 0.0380
_diffrn_reflns_limit_h_max 10
_diffrn_reflns_limit_h_min -10
_diffrn_reflns_limit_k_max 13
_diffrn_reflns_limit_k_min -13
_diffrn_reflns_limit_l_max 19
_diffrn_reflns_limit_l_min -19
_diffrn_reflns_number 18383
_diffrn_reflns_theta_full 27.50
_diffrn_reflns_theta_max 28.29
_diffrn_reflns_theta_min 2.79
_diffrn_standards_number 0
_exptl_absorpt_coefficient_mu 0.422
_exptl_absorpt_correction_type none
_exptl_absorpt_process_details 'performed as part of the DENZO-SMN package'
_exptl_crystal_colour colourless
_exptl_crystal_density_diffrn 1.427
_exptl_crystal_density_method 'not measured'
_exptl_crystal_description prismatic
_exptl_crystal_F_000 584
_exptl_crystal_size_max 0.075
_exptl_crystal_size_mid 0.30
_exptl_crystal_size_min 0.30
_refine_diff_density_max 0.282
_refine_diff_density_min -0.441
_refine_diff_density_rms 0.073
_refine_ls_extinction_method none
_refine_ls_goodness_of_fit_ref 1.085
_refine_ls_hydrogen_treatment mixed
_refine_ls_matrix_type full
_refine_ls_number_parameters 225
_refine_ls_number_reflns 3104
_refine_ls_number_restraints 0
_refine_ls_restrained_S_all 1.085
_refine_ls_R_factor_all 0.0466
_refine_ls_R_factor_gt 0.0308
_refine_ls_shift/su_max 0.000
_refine_ls_shift/su_mean 0.000
_refine_ls_structure_factor_coef Fsqd
_refine_ls_weighting_details 'calc w=1/[\s^2^(Fo^2^)+(0.0454P)^2^+0.0968P] where P=(Fo^2^+2Fc^2^)/3'
_refine_ls_weighting_scheme calc
_refine_ls_wR_factor_gt 0.0776
_refine_ls_wR_factor_ref 0.0819
_reflns_number_gt 2477
_reflns_number_total 3104
_reflns_threshold_expression >2sigma(I)
_cod_data_source_file b304072k.txt
_cod_data_source_block p11bmsa
_cod_original_cell_volume 1268.0(4)
_cod_original_sg_symbol_H-M P21/n
_cod_database_code 7050613

loop_
_symmetry_equiv_pos_as_xyz
'x, y, z'
'-x+1/2, y+1/2, -z+1/2'
'-x, -y, -z'
'x-1/2, -y-1/2, z-1/2'

loop_
_atom_site_label
_atom_site_type_symbol
_atom_site_fract_x
_atom_site_fract_y
_atom_site_fract_z
_atom_site_U_iso_or_equiv
_atom_site_adp_type
_atom_site_occupancy
_atom_site_symmetry_multiplicity
_atom_site_calc_flag
_atom_site_refinement_flags
_atom_site_disorder_assembly
_atom_site_disorder_group
S1 S 0.23997(4) 0.34690(3) 0.27776(2) 0.01404(11) Uani 1 1 d . . .
O1 O 0.32322(14) 0.40449(10) 0.20587(7) 0.0231(3) Uani 1 1 d . . .
N1 N -0.26137(14) 0.09124(11) 0.39819(8) 0.0132(3) Uani 1 1 d . . .
C1 C -0.14724(19) 0.00618(14) 0.35148(10) 0.0162(3) Uani 1 1 d . . .
H1A H -0.1607(18) -0.0794(15) 0.3721(10) 0.012(4) Uiso 1 1 d . . .
H1B H -0.0353(19) 0.0360(14) 0.3704(10) 0.011(4) Uiso 1 1 d . . .
H7C H 0.146(2) 0.1473(17) 0.2894(13) 0.035(5) Uiso 1 1 d . . .
S2 S 0.30679(5) 0.32010(3) 0.46548(2) 0.01701(11) Uani 1 1 d . . .
O2 O 0.08652(13) 0.40460(10) 0.29669(7) 0.0225(3) Uani 1 1 d . . .
N2 N 0.36789(14) 0.33984(11) 0.36645(8) 0.0159(3) Uani 1 1 d . . .
C2 C -0.1931(2) 0.02892(14) 0.24975(10) 0.0176(3) Uani 1 1 d . . .
H2A H -0.2779(19) -0.0283(14) 0.2259(10) 0.012(4) Uiso 1 1 d . . .
H2B H -0.100(2) 0.0169(15) 0.2157(11) 0.019(4) Uiso 1 1 d . . .
O3 O 0.45072(14) 0.29347(11) 0.52698(7) 0.0270(3) Uani 1 1 d . . .
C3 C -0.2562(2) 0.16682(15) 0.24394(11) 0.0189(3) Uani 1 1 d . . .
H3A H -0.364(2) 0.1677(14) 0.2127(11) 0.017(4) Uiso 1 1 d . . .
H3B H -0.193(2) 0.2187(17) 0.2119(12) 0.026(5) Uiso 1 1 d . . .
O4 O 0.17643(14) 0.22793(11) 0.46752(7) 0.0271(3) Uani 1 1 d . . .
C4 C -0.25650(19) 0.21148(14) 0.34260(11) 0.0163(3) Uani 1 1 d . . .
H4A H -0.347(2) 0.2637(15) 0.3539(10) 0.016(4) Uiso 1 1 d . . .
H4B H -0.156(2) 0.2505(15) 0.3617(11) 0.018(4) Uiso 1 1 d . . .
C5 C -0.42964(18) 0.03572(15) 0.39028(11) 0.0167(3) Uani 1 1 d . . .
H5A H -0.468(2) 0.0242(15) 0.3285(12) 0.021(4) Uiso 1 1 d . . .
H5B H -0.427(2) -0.0452(16) 0.4217(11) 0.023(4) Uiso 1 1 d . . .
H5C H -0.500(2) 0.0923(16) 0.4205(11) 0.019(4) Uiso 1 1 d . . .
C6 C -0.2072(2) 0.11216(17) 0.49715(11) 0.0210(3) Uani 1 1 d . . .
H6A H -0.105(2) 0.1446(16) 0.5001(12) 0.025(5) Uiso 1 1 d . . .
H6B H -0.281(2) 0.1700(17) 0.5193(12) 0.025(5) Uiso 1 1 d . . .
H6C H -0.215(2) 0.0282(17) 0.5274(11) 0.024(4) Uiso 1 1 d . . .
C7 C 0.1975(2) 0.19031(15) 0.24246(12) 0.0224(4) Uani 1 1 d . . .
H7A H 0.123(2) 0.1953(16) 0.1909(13) 0.026(5) Uiso 1 1 d . . .
H7B H 0.297(2) 0.1536(17) 0.2303(12) 0.032(5) Uiso 1 1 d . . .
C8 C 0.2301(2) 0.46784(16) 0.49862(12) 0.0239(4) Uani 1 1 d . . .
H8A H 0.140(2) 0.4905(16) 0.4552(12) 0.029(5) Uiso 1 1 d . . .
H8B H 0.318(2) 0.5258(18) 0.4995(12) 0.033(5) Uiso 1 1 d . . .
H8C H 0.193(2) 0.4565(16) 0.5552(12) 0.022(4) Uiso 1 1 d . . .

loop_
_atom_site_aniso_label
_atom_site_aniso_U_11
_atom_site_aniso_U_22
_atom_site_aniso_U_33
_atom_site_aniso_U_23
_atom_site_aniso_U_13
_atom_site_aniso_U_12
S1 0.0140(2) 0.01418(18) 0.01389(19) 0.00219(14) 0.00101(14) -0.00040(13)
O1 0.0319(7) 0.0218(6) 0.0165(5) 0.0023(5) 0.0069(5) -0.0086(5)
N1 0.0118(6) 0.0158(6) 0.0121(6) 0.0006(5) 0.0014(5) -0.0001(5)
C1 0.0156(8) 0.0170(7) 0.0165(7) 0.0000(6) 0.0031(6) 0.0032(6)
S2 0.0169(2) 0.0192(2) 0.01458(19) 0.00243(15) -0.00032(15) 0.00172(14)
O2 0.0171(6) 0.0292(6) 0.0206(6) 0.0023(5) -0.0013(4) 0.0090(5)
N2 0.0107(6) 0.0212(6) 0.0157(6) 0.0004(5) 0.0004(5) 0.0013(5)
C2 0.0165(8) 0.0201(8) 0.0163(7) -0.0009(6) 0.0027(6) 0.0013(6)
O3 0.0261(6) 0.0333(6) 0.0200(6) 0.0005(5) -0.0074(5) 0.0091(5)
C3 0.0191(8) 0.0223(8) 0.0156(7) 0.0049(6) 0.0031(6) 0.0015(6)
O4 0.0304(7) 0.0286(6) 0.0225(6) 0.0066(5) 0.0040(5) -0.0099(5)
C4 0.0143(8) 0.0139(7) 0.0210(8) 0.0025(6) 0.0022(6) -0.0001(6)
C5 0.0141(8) 0.0197(8) 0.0164(8) 0.0004(6) 0.0019(6) -0.0035(6)
C6 0.0177(9) 0.0313(9) 0.0136(7) -0.0031(7) -0.0017(6) -0.0010(7)
C7 0.0236(9) 0.0174(8) 0.0253(9) 0.0005(7) -0.0026(8) -0.0046(7)
C8 0.0257(10) 0.0276(9) 0.0188(8) -0.0020(7) 0.0046(7) 0.0067(7)

loop_
_atom_type_symbol
_atom_type_description
_atom_type_scat_dispersion_real
_atom_type_scat_dispersion_imag
_atom_type_scat_source
C C 0.0033 0.0016 'International Tables Vol C Tables 4.2.6.8 and 6.1.1.4'
H H 0.0000 0.0000 'International Tables Vol C Tables 4.2.6.8 and 6.1.1.4'
N N 0.0061 0.0033 'International Tables Vol C Tables 4.2.6.8 and 6.1.1.4'
O O 0.0106 0.0060 'International Tables Vol C Tables 4.2.6.8 and 6.1.1.4'
S S 0.1246 0.1234 'International Tables Vol C Tables 4.2.6.8 and 6.1.1.4'

loop_
_geom_angle_atom_site_label_1
_geom_angle_atom_site_label_2
_geom_angle_atom_site_label_3
_geom_angle
_geom_angle_site_symmetry_1
_geom_angle_site_symmetry_3
_geom_angle_publ_flag
O1 S1 O2 116.18(7) . . ?
O1 S1 N2 106.94(7) . . ?
O2 S1 N2 112.67(6) . . ?
O1 S1 C7 106.12(8) . . ?
O2 S1 C7 107.32(8) . . ?
N2 S1 C7 107.09(7) . . ?
C6 N1 C5 109.02(12) . . ?
C6 N1 C1 112.62(12) . . ?
C5 N1 C1 109.92(11) . . ?
C6 N1 C4 112.21(12) . . ?
C5 N1 C4 110.88(11) . . ?
C1 N1 C4 102.06(11) . . ?
N1 C1 C2 103.89(11) . . ?
O3 S2 O4 114.92(7) . . ?
O3 S2 N2 106.49(7) . . ?
O4 S2 N2 113.68(7) . . ?
O3 S2 C8 107.03(8) . . ?
O4 S2 C8 107.70(8) . . ?
N2 S2 C8 106.52(8) . . ?
S2 N2 S1 120.50(8) . . ?
S2 N2 N1 96.20(6) . 1_655 ?
S1 N2 N1 124.19(6) . 1_655 ?
C1 C2 C3 104.77(12) . . ?
C4 C3 C2 105.63(12) . . ?
N1 C4 C3 104.67(12) . . ?

loop_
_geom_bond_atom_site_label_1
_geom_bond_atom_site_label_2
_geom_bond_distance
_geom_bond_site_symmetry_2
_geom_bond_publ_flag
S1 O1 1.4411(11) . ?
S1 O2 1.4514(11) . ?
S1 N2 1.5983(13) . ?
S1 C7 1.7590(16) . ?
N1 C6 1.4934(19) . ?
N1 C5 1.4989(18) . ?
N1 C1 1.5078(18) . ?
N1 C4 1.5112(19) . ?
C1 C2 1.522(2) . ?
S2 O3 1.4496(12) . ?
S2 O4 1.4513(12) . ?
S2 N2 1.5904(13) . ?
S2 C8 1.7678(17) . ?
N2 N1 4.0213(18) 1_655 ?
C2 C3 1.547(2) . ?
C3 C4 1.520(2) . ?

loop_
_geom_hbond_atom_site_label_D
_geom_hbond_atom_site_label_H
_geom_hbond_atom_site_label_A
_geom_hbond_distance_DH
_geom_hbond_distance_HA
_geom_hbond_distance_DA
_geom_hbond_angle_DHA
_geom_hbond_site_symmetry_A
C7 H7C O1 0.96(2) 2.578(18) 3.121(2) 116.3(13) 2_545
C7 H7A O3 0.929(18) 2.679(19) 3.599(2) 170.9(15) 4_565
C5 H5A O2 0.937(17) 2.365(18) 3.232(2) 153.6(13) 2_445
C1 H1B O1 0.989(15) 2.565(15) 3.0618(19) 111.0(10) 2_545
C6 H6B O3 0.942(19) 2.572(19) 3.465(2) 158.2(14) 1_455
C2 H2A O2 0.965(15) 2.630(15) 3.504(2) 150.9(12) 2_445
C6 H6C O1 0.996(18) 2.698(16) 3.049(2) 100.9(11) 4_566
C5 H5C O3 0.965(17) 2.689(17) 3.570(2) 152.0(13) 1_455
C4 H4A N2 0.953(16) 2.504(17) 3.422(2) 162.0(13) 1_455
